data_2237827
loop_
_publ_author_name
'Wu, Chao'
'Guo, Yan-Jun'
'Xia, Ai-Bao'

_publ_section_title
;
 (4a<i>R</i>,9<i>R</i>,9a<i>R</i>)-7-Bromo-9-nitromethyl-2,3,4,4a,9,9a-hexahydro-1<i>H</i>-xanthen-1-one
;
_journal_coeditor_code FY2090
_journal_issue 5
_journal_name_full 'Acta Crystallographica Section E'
_journal_page_first o794
_journal_paper_doi 10.1107/S1600536813008659
_journal_volume 69
_journal_year 2013
_chemical_formula_iupac 'C14 H14 Br N O4'
_chemical_formula_moiety 'C14 H14 Br N O4'
_chemical_formula_sum 'C14 H14 Br N O4'
_chemical_formula_weight 340.17
_chemical_name_systematic
(4a<i>R</i>,9<i>R</i>,9a<i>R</i>)-7-Bromo-9-nitromethyl-2,3,4,4a,9,9a-hexahydro-1<i>H</i>-xanthen-1-one
_space_group_IT_number 4
_symmetry_cell_setting monoclinic
_symmetry_space_group_name_Hall 'P 2yb'
_symmetry_space_group_name_H-M 'P 1 21 1'
_atom_sites_solution_hydrogens geom
_atom_sites_solution_primary direct
_atom_sites_solution_secondary difmap
_audit_creation_method SHELXL-97
_cell_angle_alpha 90.00
_cell_angle_beta 102.849(2)
_cell_angle_gamma 90.00
_cell_formula_units_Z 2
_cell_length_a 10.3457(7)
_cell_length_b 5.4662(5)
_cell_length_c 13.2446(12)
_cell_measurement_reflns_used 4391
_cell_measurement_temperature 296(2)
_cell_measurement_theta_max 27.4
_cell_measurement_theta_min 3.2
_cell_volume 730.25(11)
_computing_cell_refinement 'PROCESS-AUTO (Rigaku, 2006)'
_computing_data_collection 'PROCESS-AUTO (Rigaku, 2006)'
_computing_data_reduction 'CrystalStructure (Rigaku, 2007)'
_computing_molecular_graphics 'ORTEP-3 for windows (Farrugia, 2012)'
_computing_publication_material 'WinGX (Farrugia, 2012)'
_computing_structure_refinement 'SHELXL97 (Sheldrick, 2008)'
_computing_structure_solution 'SHELXS97 (Sheldrick, 2008)'
_diffrn_ambient_temperature 296(2)
_diffrn_detector_area_resol_mean 10.00
_diffrn_measured_fraction_theta_full 0.998
_diffrn_measured_fraction_theta_max 0.998
_diffrn_measurement_device_type 'Rigaku R-AXIS RAPID'
_diffrn_measurement_method \w
_diffrn_radiation_monochromator graphite
_diffrn_radiation_source 'rotating anode'
_diffrn_radiation_type MoK\a
_diffrn_radiation_wavelength 0.71073
_diffrn_reflns_av_R_equivalents 0.0606
_diffrn_reflns_av_sigmaI/netI 0.0900
_diffrn_reflns_limit_h_max 12
_diffrn_reflns_limit_h_min -12
_diffrn_reflns_limit_k_max 6
_diffrn_reflns_limit_k_min -6
_diffrn_reflns_limit_l_max 16
_diffrn_reflns_limit_l_min -16
_diffrn_reflns_number 6335
_diffrn_reflns_theta_full 26.00
_diffrn_reflns_theta_max 26.00
_diffrn_reflns_theta_min 3.16
_exptl_absorpt_coefficient_mu 2.826
_exptl_absorpt_correction_T_max 0.6732
_exptl_absorpt_correction_T_min 0.2236
_exptl_absorpt_correction_type multi-scan
_exptl_absorpt_process_details '(ABSCOR; Higashi, 1995)'
_exptl_crystal_colour colorless
_exptl_crystal_density_diffrn 1.547
_exptl_crystal_density_method 'not measured'
_exptl_crystal_description platelet
_exptl_crystal_F_000 344
_exptl_crystal_size_max 0.53
_exptl_crystal_size_mid 0.47
_exptl_crystal_size_min 0.14
_refine_diff_density_max 0.361
_refine_diff_density_min -0.458
_refine_ls_abs_structure_details 'Flack (1983), 1058 Friedel pairs'
_refine_ls_abs_structure_Flack 0.021(17)
_refine_ls_extinction_method none
_refine_ls_goodness_of_fit_ref 1.001
_refine_ls_hydrogen_treatment constr
_refine_ls_matrix_type full
_refine_ls_number_parameters 181
_refine_ls_number_reflns 2655
_refine_ls_number_restraints 1
_refine_ls_restrained_S_all 1.001
_refine_ls_R_factor_all 0.0960
_refine_ls_R_factor_gt 0.0517
_refine_ls_shift/su_max 0.000
_refine_ls_shift/su_mean 0.000
_refine_ls_structure_factor_coef Fsqd
_refine_ls_weighting_details 'calc w=1/[\s^2^(Fo^2^)+(0.0525P)^2^+0.0000P] where P=(Fo^2^+2Fc^2^)/3'
_refine_ls_weighting_scheme calc
_refine_ls_wR_factor_gt 0.1147
_refine_ls_wR_factor_ref 0.1367
_reflns_number_gt 1537
_reflns_number_total 2655
_reflns_threshold_expression I>2sigma(I)
_cod_data_source_file fy2090.cif
_cod_data_source_block I
_cod_original_sg_symbol_H-M 'P 21'
_cod_database_code 2237827
_cod_database_fobs_code 2237827

loop_
_symmetry_equiv_pos_as_xyz
'x, y, z'
'-x, y+1/2, -z'

loop_
_atom_site_type_symbol
_atom_site_label
_atom_site_fract_x
_atom_site_fract_y
_atom_site_fract_z
_atom_site_U_iso_or_equiv
_atom_site_adp_type
_atom_site_calc_flag
_atom_site_refinement_flags
_atom_site_occupancy
_atom_site_symmetry_multiplicity
C C1 0.1121(7) 0.9599(12) 0.3568(5) 0.0740(18) Uani d . 1 1
C C2 0.2242(7) 0.9776(13) 0.4388(6) 0.084(2) Uani d . 1 1
H H2 0.2201 1.0658 0.4980 0.101 Uiso calc R 1 1
C C3 0.3408(7) 0.8631(13) 0.4308(5) 0.079(2) Uani d . 1 1
H H3 0.4154 0.8757 0.4847 0.095 Uiso calc R 1 1
C C4 0.3469(5) 0.7291(10) 0.3426(5) 0.0575(14) Uani d . 1 1
C C5 0.4665(5) 0.4397(10) 0.2629(5) 0.0594(15) Uani d . 1 1
H H5 0.4212 0.2917 0.2785 0.071 Uiso calc R 1 1
C C6 0.6112(5) 0.3829(12) 0.2656(6) 0.074(2) Uani d . 1 1
H H6A 0.6535 0.3222 0.3337 0.089 Uiso calc R 1 1
H H6B 0.6160 0.2555 0.2156 0.089 Uiso calc R 1 1
C C7 0.6840(5) 0.6043(15) 0.2415(5) 0.0816(19) Uani d . 1 1
H H7A 0.7741 0.5588 0.2397 0.098 Uiso calc R 1 1
H H7B 0.6882 0.7244 0.2960 0.098 Uiso calc R 1 1
C C8 0.6170(5) 0.7183(13) 0.1378(6) 0.077(2) Uani d . 1 1
H H8A 0.6599 0.8722 0.1292 0.092 Uiso calc R 1 1
H H8B 0.6273 0.6101 0.0820 0.092 Uiso calc R 1 1
C C9 0.4716(5) 0.7627(10) 0.1311(4) 0.0553(14) Uani d . 1 1
C C10 0.3944(4) 0.5445(8) 0.1576(4) 0.0461(12) Uani d . 1 1
H H10 0.3945 0.4183 0.1050 0.055 Uiso calc R 1 1
C C11 0.2504(4) 0.6049(10) 0.1573(4) 0.0487(12) Uani d . 1 1
H H11 0.2196 0.7266 0.1029 0.058 Uiso calc R 1 1
C C12 0.2391(5) 0.7152(9) 0.2586(5) 0.0518(14) Uani d . 1 1
C C13 0.1217(6) 0.8341(11) 0.2703(5) 0.0650(16) Uani d . 1 1
H H13 0.0473 0.8255 0.2160 0.078 Uiso calc R 1 1
C C14 0.1623(5) 0.3767(10) 0.1314(5) 0.0572(15) Uani d . 1 1
H H14A 0.2038 0.2403 0.1732 0.069 Uiso calc R 1 1
H H14B 0.0773 0.4073 0.1485 0.069 Uiso calc R 1 1
N N1 0.1410(4) 0.3111(10) 0.0188(5) 0.0621(14) Uani d . 1 1
O O1 0.4667(3) 0.6210(10) 0.3413(3) 0.0647(10) Uani d . 1 1
O O2 0.4213(4) 0.9576(7) 0.1075(4) 0.0745(13) Uani d . 1 1
O O3 0.1104(4) 0.0988(9) -0.0041(4) 0.1026(17) Uani d . 1 1
O O4 0.1497(5) 0.4689(10) -0.0439(4) 0.0874(14) Uani d . 1 1
Br Br1 -0.04348(7) 1.1196(2) 0.36550(7) 0.1208(5) Uani d . 1 1

loop_
_atom_site_aniso_label
_atom_site_aniso_U_11
_atom_site_aniso_U_22
_atom_site_aniso_U_33
_atom_site_aniso_U_12
_atom_site_aniso_U_13
_atom_site_aniso_U_23
C1 0.094(4) 0.080(4) 0.048(5) 0.010(3) 0.015(4) -0.003(4)
C2 0.096(5) 0.101(5) 0.057(5) 0.017(4) 0.022(4) -0.021(4)
C3 0.091(5) 0.100(5) 0.042(4) 0.014(4) 0.003(3) -0.012(4)
C4 0.064(3) 0.065(3) 0.044(4) 0.008(3) 0.015(3) 0.007(3)
C5 0.063(3) 0.065(3) 0.050(4) 0.008(3) 0.011(3) 0.009(3)
C6 0.045(3) 0.093(4) 0.078(5) 0.008(3) -0.002(3) -0.024(4)
C7 0.046(3) 0.098(5) 0.096(5) 0.001(4) 0.004(3) -0.019(5)
C8 0.069(4) 0.080(4) 0.087(6) 0.000(3) 0.029(4) -0.008(4)
C9 0.066(3) 0.061(4) 0.037(4) -0.004(3) 0.008(3) -0.005(3)
C10 0.053(2) 0.047(3) 0.039(3) 0.000(2) 0.011(2) -0.009(2)
C11 0.057(2) 0.044(2) 0.044(3) -0.002(3) 0.009(2) 0.005(3)
C12 0.053(3) 0.054(3) 0.050(4) 0.003(2) 0.013(2) 0.006(2)
C13 0.070(3) 0.066(4) 0.059(5) -0.001(3) 0.013(3) 0.010(3)
C14 0.047(3) 0.056(3) 0.069(5) -0.006(2) 0.013(3) 0.001(3)
N1 0.037(2) 0.072(3) 0.073(4) 0.011(2) 0.002(2) -0.010(3)
O1 0.063(2) 0.086(2) 0.040(2) 0.016(2) 0.0012(16) -0.008(2)
O2 0.084(3) 0.056(2) 0.083(4) -0.013(2) 0.017(2) 0.011(2)
O3 0.097(3) 0.070(3) 0.123(4) -0.004(3) -0.015(3) -0.040(3)
O4 0.104(3) 0.105(4) 0.052(3) -0.013(3) 0.013(3) -0.012(3)
Br1 0.1011(5) 0.1479(8) 0.1168(8) 0.0504(6) 0.0314(5) -0.0231(7)

loop_
_atom_type_symbol
_atom_type_description
_atom_type_scat_dispersion_real
_atom_type_scat_dispersion_imag
_atom_type_scat_source
C C 0.0033 0.0016 'International Tables Vol C Tables 4.2.6.8 and 6.1.1.4'
H H 0.0000 0.0000 'International Tables Vol C Tables 4.2.6.8 and 6.1.1.4'
N N 0.0061 0.0033 'International Tables Vol C Tables 4.2.6.8 and 6.1.1.4'
O O 0.0106 0.0060 'International Tables Vol C Tables 4.2.6.8 and 6.1.1.4'
Br Br -0.2901 2.4595 'International Tables Vol C Tables 4.2.6.8 and 6.1.1.4'

loop_
_geom_angle_atom_site_label_1
_geom_angle_atom_site_label_2
_geom_angle_atom_site_label_3
_geom_angle
C13 C1 C2 119.0(6)
C13 C1 Br1 121.1(5)
C2 C1 Br1 119.8(5)
C3 C2 C1 119.6(6)
C3 C2 H2 120.2
C1 C2 H2 120.2
C2 C3 C4 120.3(6)
C2 C3 H3 119.8
C4 C3 H3 119.8
O1 C4 C3 116.4(5)
O1 C4 C12 122.0(5)
C3 C4 C12 121.5(5)
O1 C5 C6 106.3(5)
O1 C5 C10 108.8(4)
C6 C5 C10 111.9(5)
O1 C5 H5 109.9
C6 C5 H5 109.9
C10 C5 H5 109.9
C7 C6 C5 111.7(5)
C7 C6 H6A 109.3
C5 C6 H6A 109.3
C7 C6 H6B 109.3
C5 C6 H6B 109.3
H6A C6 H6B 107.9
C6 C7 C8 111.8(5)
C6 C7 H7A 109.2
C8 C7 H7A 109.2
C6 C7 H7B 109.2
C8 C7 H7B 109.2
H7A C7 H7B 107.9
C9 C8 C7 111.5(6)
C9 C8 H8A 109.3
C7 C8 H8A 109.3
C9 C8 H8B 109.3
C7 C8 H8B 109.3
H8A C8 H8B 108.0
O2 C9 C8 122.0(5)
O2 C9 C10 122.6(5)
C8 C9 C10 115.4(5)
C9 C10 C11 113.1(4)
C9 C10 C5 109.1(4)
C11 C10 C5 111.1(4)
C9 C10 H10 107.8
C11 C10 H10 107.8
C5 C10 H10 107.8
C12 C11 C10 110.8(4)
C12 C11 C14 111.4(4)
C10 C11 C14 110.8(4)
C12 C11 H11 107.9
C10 C11 H11 107.9
C14 C11 H11 107.9
C4 C12 C13 116.2(5)
C4 C12 C11 122.0(5)
C13 C12 C11 121.5(5)
C1 C13 C12 123.3(6)
C1 C13 H13 118.3
C12 C13 H13 118.3
N1 C14 C11 111.3(5)
N1 C14 H14A 109.4
C11 C14 H14A 109.4
N1 C14 H14B 109.4
C11 C14 H14B 109.4
H14A C14 H14B 108.0
O4 N1 O3 124.0(6)
O4 N1 C14 119.5(5)
O3 N1 C14 116.4(6)
C4 O1 C5 116.7(4)

loop_
_geom_bond_atom_site_label_1
_geom_bond_atom_site_label_2
_geom_bond_distance
C1 C13 1.359(9)
C1 C2 1.405(9)
C1 Br1 1.857(6)
C2 C3 1.383(8)
C2 H2 0.9300
C3 C4 1.393(8)
C3 H3 0.9300
C4 O1 1.376(6)
C4 C12 1.391(7)
C5 O1 1.435(8)
C5 C6 1.521(7)
C5 C10 1.538(8)
C5 H5 0.9800
C6 C7 1.497(10)
C6 H6A 0.9700
C6 H6B 0.9700
C7 C8 1.527(9)
C7 H7A 0.9700
C7 H7B 0.9700
C8 C9 1.506(8)
C8 H8A 0.9700
C8 H8B 0.9700
C9 O2 1.196(6)
C9 C10 1.519(7)
C10 C11 1.525(6)
C10 H10 0.9800
C11 C12 1.499(7)
C11 C14 1.538(7)
C11 H11 0.9800
C12 C13 1.417(7)
C13 H13 0.9300
C14 N1 1.502(8)
C14 H14A 0.9700
C14 H14B 0.9700
N1 O4 1.214(6)
N1 O3 1.223(7)

loop_
_geom_hbond_atom_site_label_D
_geom_hbond_atom_site_label_H
_geom_hbond_atom_site_label_A
_geom_hbond_site_symmetry_A
_geom_hbond_distance_DH
_geom_hbond_distance_HA
_geom_hbond_distance_DA
_geom_hbond_angle_DHA
C3 H3 O1 2_656 0.930 2.710 3.520(9) 146
C8 H8B O2 2_645 0.971 2.586 3.489(6) 155
C8 H8A O4 2_655 0.970 2.535 3.253(4) 131
C10 H10 O2 1_545 0.981 2.533 3.300(8) 135
C11 H11 O3 1_565 0.980 2.591 3.547(8) 165

loop_
_geom_torsion_atom_site_label_1
_geom_torsion_atom_site_label_2
_geom_torsion_atom_site_label_3
_geom_torsion_atom_site_label_4
_geom_torsion
C13 C1 C2 C3 -1.3(11)
Br1 C1 C2 C3 -178.5(6)
C1 C2 C3 C4 -0.6(11)
C2 C3 C4 O1 -179.9(6)
C2 C3 C4 C12 2.9(11)
O1 C5 C6 C7 -61.4(7)
C10 C5 C6 C7 57.2(7)
C5 C6 C7 C8 -55.4(7)
C6 C7 C8 C9 51.6(7)
C7 C8 C9 O2 128.3(7)
C7 C8 C9 C10 -51.1(7)
O2 C9 C10 C11 -3.6(8)
C8 C9 C10 C11 175.8(5)
O2 C9 C10 C5 -127.8(6)
C8 C9 C10 C5 51.6(6)
O1 C5 C10 C9 63.7(5)
C6 C5 C10 C9 -53.5(6)
O1 C5 C10 C11 -61.7(5)
C6 C5 C10 C11 -178.9(5)
C9 C10 C11 C12 -83.4(6)
C5 C10 C11 C12 39.7(6)
C9 C10 C11 C14 152.4(5)
C5 C10 C11 C14 -84.5(5)
O1 C4 C12 C13 179.8(5)
C3 C4 C12 C13 -3.2(9)
O1 C4 C12 C11 -6.6(8)
C3 C4 C12 C11 170.4(6)
C10 C11 C12 C4 -6.8(7)
C14 C11 C12 C4 117.0(5)
C10 C11 C12 C13 166.4(4)
C14 C11 C12 C13 -69.8(6)
C2 C1 C13 C12 1.0(10)
Br1 C1 C13 C12 178.1(4)
C4 C12 C13 C1 1.2(9)
C11 C12 C13 C1 -172.4(6)
C12 C11 C14 N1 162.8(4)
C10 C11 C14 N1 -73.3(5)
C11 C14 N1 O4 -25.2(6)
C11 C14 N1 O3 157.5(4)
C3 C4 O1 C5 166.4(6)
C12 C4 O1 C5 -16.5(8)
C6 C5 O1 C4 170.2(5)
C10 C5 O1 C4 49.5(7)
